data_4307494
loop_
_publ_author_name
'K. Prabhakara Rao'
'C. N. R. Rao'

_publ_section_title
;
Coordination Polymers and Hybrid Networks of Different Dimensionalities
Formed by Metal Sulfites
;
_journal_name_full 'Inorganic Chemistry'
_journal_page_first 2511
_journal_page_last 2518
_journal_paper_doi 10.1021/ic061988m
_journal_volume 46
_journal_year 2007
_chemical_formula_sum 'C12 H12 N2 O5 S Zn'
_chemical_formula_weight 361.67
_chemical_name_systematic
;
 ?
;
_space_group_IT_number 2
_symmetry_cell_setting triclinic
_symmetry_space_group_name_Hall '-P 1'
_symmetry_space_group_name_H-M 'P -1'
_atom_sites_solution_hydrogens geom
_atom_sites_solution_primary direct
_atom_sites_solution_secondary difmap
_audit_creation_method SHELXL-97
_cell_angle_alpha 64.1720(10)
_cell_angle_beta 69.3950(10)
_cell_angle_gamma 79.3330(10)
_cell_formula_units_Z 2
_cell_length_a 7.5737(5)
_cell_length_b 10.3969(6)
_cell_length_c 10.3986(6)
_cell_measurement_temperature 293(2)
_cell_volume 689.38(7)
_computing_cell_refinement 'Siemens XSCANS'
_computing_data_collection 'Siemens XSCANS'
_computing_data_reduction 'Siemens SHELXTL'
_computing_molecular_graphics DIAMOND
_computing_publication_material 'SHELXL-97 (Sheldrick, 1997)'
_computing_structure_refinement 'SHELXL-97 (Sheldrick, 1997)'
_computing_structure_solution 'SHELXS-97 (Sheldrick, 1997)'
_diffrn_ambient_temperature 293(2)
_diffrn_measured_fraction_theta_full 0.969
_diffrn_measured_fraction_theta_max 0.969
_diffrn_measurement_device_type 'Siemens Smart-ccd'
_diffrn_measurement_method 'w scans'
_diffrn_radiation_monochromator graphite
_diffrn_radiation_source 'fine-focus sealed tube'
_diffrn_radiation_type MoK\a
_diffrn_radiation_wavelength 0.71073
_diffrn_reflns_av_R_equivalents 0.0408
_diffrn_reflns_av_sigmaI/netI 0.0729
_diffrn_reflns_limit_h_max 8
_diffrn_reflns_limit_h_min -7
_diffrn_reflns_limit_k_max 11
_diffrn_reflns_limit_k_min -11
_diffrn_reflns_limit_l_max 11
_diffrn_reflns_limit_l_min -11
_diffrn_reflns_number 2822
_diffrn_reflns_theta_full 23.26
_diffrn_reflns_theta_max 23.26
_diffrn_reflns_theta_min 2.18
_diffrn_standards_decay_% 0
_exptl_absorpt_coefficient_mu 1.955
_exptl_absorpt_correction_T_max 0.9988
_exptl_absorpt_correction_T_min 0.6537
_exptl_absorpt_correction_type empirical
_exptl_absorpt_process_details SADABS
_exptl_crystal_colour 'light yellow'
_exptl_crystal_density_diffrn 1.742
_exptl_crystal_density_method 'not measured'
_exptl_crystal_description blocks
_exptl_crystal_F_000 368
_exptl_crystal_size_max 0.3
_exptl_crystal_size_mid 0.3
_exptl_crystal_size_min 0.2
_refine_diff_density_max 0.592
_refine_diff_density_min -0.561
_refine_diff_density_rms 0.086
_refine_ls_extinction_coef 0.029(3)
_refine_ls_extinction_expression Fc^*^=kFc[1+0.001xFc^2^\l^3^/sin(2\q)]^-1/4^
_refine_ls_extinction_method SHELXL
_refine_ls_goodness_of_fit_ref 0.999
_refine_ls_hydrogen_treatment mixed
_refine_ls_matrix_type full
_refine_ls_number_parameters 207
_refine_ls_number_reflns 1931
_refine_ls_number_restraints 4
_refine_ls_restrained_S_all 0.998
_refine_ls_R_factor_all 0.0417
_refine_ls_R_factor_gt 0.0387
_refine_ls_shift/su_max 0.000
_refine_ls_shift/su_mean 0.000
_refine_ls_structure_factor_coef Fsqd
_refine_ls_weighting_details 'calc w=1/[\s^2^(Fo^2^)+(0.0402P)^2^+0.0000P] where P=(Fo^2^+2Fc^2^)/3'
_refine_ls_weighting_scheme calc
_refine_ls_wR_factor_gt 0.0978
_refine_ls_wR_factor_ref 0.0993
_reflns_number_gt 1689
_reflns_number_total 1931
_reflns_threshold_expression >2sigma(I)
_cod_data_source_file ic061988msi20061017_014657_1.cif
_cod_data_source_block '[Zn(C12H8N2)(SO3)].2H2O'
_cod_depositor_comments
;
The following automatic conversions were performed:
'_symmetry_cell_setting' value 'Triclinic' changed to 'triclinic'
according to '/home/saulius/struct/CIF-dictionaries/cif_core.dic'
dictionary named 'cif_core.dic' version 2.4.1 from 2010-06-29.

Automatic conversion script
Id: cif_fix_enum 1527 2010-12-29 10:47:43Z saulius 
;
_cod_original_formula_sum C12H12N2O5SZn
_cod_database_code 4307494

loop_
_symmetry_equiv_pos_as_xyz
'x, y, z'
'-x, -y, -z'

loop_
_atom_site_label
_atom_site_type_symbol
_atom_site_fract_x
_atom_site_fract_y
_atom_site_fract_z
_atom_site_U_iso_or_equiv
_atom_site_adp_type
_atom_site_occupancy
_atom_site_symmetry_multiplicity
_atom_site_calc_flag
_atom_site_refinement_flags
_atom_site_disorder_assembly
_atom_site_disorder_group
C1 C 0.2121(7) 0.3707(5) 0.4880(4) 0.0500(11) Uani 1 1 d . . .
H1 H 0.1937 0.2962 0.5825 0.060 Uiso 1 1 calc R . .
C2 C 0.2537(7) 0.5045(5) 0.4674(5) 0.0567(12) Uani 1 1 d . . .
H2 H 0.2612 0.5179 0.5481 0.068 Uiso 1 1 calc R . .
C3 C 0.2832(6) 0.6152(5) 0.3314(5) 0.0489(11) Uani 1 1 d . . .
H3 H 0.3094 0.7048 0.3184 0.059 Uiso 1 1 calc R . .
C4 C 0.2736(5) 0.5929(4) 0.2095(4) 0.0357(9) Uani 1 1 d . . .
C5 C 0.2313(5) 0.4565(4) 0.2382(4) 0.0295(8) Uani 1 1 d . . .
C6 C 0.3115(6) 0.7011(4) 0.0600(5) 0.0428(10) Uani 1 1 d . . .
H6 H 0.3400 0.7922 0.0408 0.051 Uiso 1 1 calc R . .
C7 C 0.3065(6) 0.6725(4) -0.0545(4) 0.0417(10) Uani 1 1 d . . .
H7 H 0.3331 0.7441 -0.1511 0.050 Uiso 1 1 calc R . .
C8 C 0.2612(5) 0.5347(4) -0.0286(4) 0.0340(9) Uani 1 1 d . . .
C9 C 0.2227(5) 0.4262(4) 0.1166(4) 0.0294(8) Uani 1 1 d . . .
C10 C 0.2530(6) 0.4976(4) -0.1422(4) 0.0397(10) Uani 1 1 d . . .
H10 H 0.2774 0.5654 -0.2406 0.048 Uiso 1 1 calc R . .
C11 C 0.2094(6) 0.3630(4) -0.1072(4) 0.0431(10) Uani 1 1 d . . .
H11 H 0.2053 0.3379 -0.1817 0.052 Uiso 1 1 calc R . .
C12 C 0.1710(6) 0.2629(4) 0.0403(4) 0.0382(9) Uani 1 1 d . . .
H12 H 0.1403 0.1713 0.0628 0.046 Uiso 1 1 calc R . .
N1 N 0.1764(4) 0.2933(3) 0.1505(3) 0.0315(7) Uani 1 1 d . . .
N2 N 0.1976(5) 0.3454(3) 0.3762(3) 0.0365(8) Uani 1 1 d . . .
O1 O 0.1211(4) -0.0021(3) 0.6098(3) 0.0509(8) Uani 1 1 d . . .
O2 O 0.3172(4) 0.0154(3) 0.3715(3) 0.0450(7) Uani 1 1 d . . .
O3 O 0.1747(4) -0.2107(3) 0.5594(3) 0.0427(7) Uani 1 1 d . . .
O4 O 0.5306(5) -0.0643(4) 0.1389(4) 0.0638(9) Uani 1 1 d D . .
O5 O 0.1067(5) 0.0737(4) 0.8475(4) 0.0646(9) Uani 1 1 d D . .
Zn Zn 0.10430(6) 0.16428(4) 0.38344(4) 0.0358(2) Uani 1 1 d . . .
S S 0.28010(14) -0.08737(10) 0.53674(10) 0.0370(3) Uani 1 1 d . . .
H4A H 0.435(6) -0.026(6) 0.202(5) 0.10(2) Uiso 1 1 d D . .
H4B H 0.654(4) -0.067(7) 0.145(7) 0.12(3) Uiso 1 1 d D . .
H5A H 0.130(12) -0.001(7) 0.934(5) 0.19(4) Uiso 1 1 d D . .
H5B H 0.097(7) 0.031(5) 0.786(4) 0.064(14) Uiso 1 1 d D . .

loop_
_atom_site_aniso_label
_atom_site_aniso_U_11
_atom_site_aniso_U_22
_atom_site_aniso_U_33
_atom_site_aniso_U_23
_atom_site_aniso_U_13
_atom_site_aniso_U_12
C1 0.071(3) 0.051(3) 0.028(2) -0.0128(19) -0.012(2) -0.018(2)
C2 0.085(3) 0.061(3) 0.034(2) -0.023(2) -0.014(2) -0.022(3)
C3 0.061(3) 0.042(2) 0.050(3) -0.025(2) -0.009(2) -0.015(2)
C4 0.036(2) 0.034(2) 0.038(2) -0.0170(18) -0.0063(18) -0.0050(16)
C5 0.0309(19) 0.0274(19) 0.028(2) -0.0114(16) -0.0053(16) -0.0033(15)
C6 0.048(2) 0.032(2) 0.047(2) -0.0142(19) -0.012(2) -0.0061(18)
C7 0.046(2) 0.031(2) 0.034(2) -0.0039(18) -0.0071(19) -0.0047(18)
C8 0.033(2) 0.032(2) 0.031(2) -0.0101(17) -0.0071(17) 0.0005(16)
C9 0.0276(19) 0.033(2) 0.0240(19) -0.0107(16) -0.0057(16) 0.0004(15)
C10 0.048(2) 0.042(2) 0.024(2) -0.0103(18) -0.0101(18) -0.0006(18)
C11 0.055(3) 0.046(3) 0.035(2) -0.021(2) -0.016(2) 0.001(2)
C12 0.048(2) 0.036(2) 0.034(2) -0.0183(18) -0.0106(19) -0.0026(18)
N1 0.0361(17) 0.0302(17) 0.0290(17) -0.0142(14) -0.0069(14) -0.0033(13)
N2 0.0455(19) 0.0383(18) 0.0254(17) -0.0124(14) -0.0077(15) -0.0081(15)
O1 0.069(2) 0.0538(18) 0.0361(16) -0.0262(14) -0.0198(15) 0.0118(15)
O2 0.0466(16) 0.0415(16) 0.0332(15) -0.0095(12) -0.0041(13) -0.0012(13)
O3 0.0510(17) 0.0313(15) 0.0433(16) -0.0111(12) -0.0147(14) -0.0052(12)
O4 0.068(2) 0.070(2) 0.061(2) -0.0412(19) -0.0094(19) -0.0034(19)
O5 0.080(2) 0.074(2) 0.049(2) -0.0356(19) -0.0140(19) -0.0084(19)
Zn 0.0454(3) 0.0284(3) 0.0293(3) -0.0089(2) -0.0084(2) -0.0050(2)
S 0.0391(6) 0.0377(6) 0.0346(6) -0.0130(5) -0.0143(5) -0.0008(4)

loop_
_atom_type_symbol
_atom_type_description
_atom_type_scat_dispersion_real
_atom_type_scat_dispersion_imag
_atom_type_scat_source
C C 0.0033 0.0016 'International Tables Vol C Tables 4.2.6.8 and 6.1.1.4'
H H 0.0000 0.0000 'International Tables Vol C Tables 4.2.6.8 and 6.1.1.4'
N N 0.0061 0.0033 'International Tables Vol C Tables 4.2.6.8 and 6.1.1.4'
O O 0.0106 0.0060 'International Tables Vol C Tables 4.2.6.8 and 6.1.1.4'
Zn Zn 0.2839 1.4301 'International Tables Vol C Tables 4.2.6.8 and 6.1.1.4'
S S 0.1246 0.1234 'International Tables Vol C Tables 4.2.6.8 and 6.1.1.4'

loop_
_geom_angle_atom_site_label_1
_geom_angle_atom_site_label_2
_geom_angle_atom_site_label_3
_geom_angle
_geom_angle_site_symmetry_1
_geom_angle_site_symmetry_3
_geom_angle_publ_flag
N2 C1 C2 122.2(4) . . ?
N2 C1 H1 118.9 . . ?
C2 C1 H1 118.9 . . ?
C3 C2 C1 120.7(4) . . ?
C3 C2 H2 119.6 . . ?
C1 C2 H2 119.6 . . ?
C2 C3 C4 119.1(4) . . ?
C2 C3 H3 120.5 . . ?
C4 C3 H3 120.5 . . ?
C5 C4 C3 117.1(3) . . ?
C5 C4 C6 119.5(3) . . ?
C3 C4 C6 123.3(4) . . ?
N2 C5 C4 123.8(3) . . ?
N2 C5 C9 116.5(3) . . ?
C4 C5 C9 119.7(3) . . ?
C7 C6 C4 120.9(4) . . ?
C7 C6 H6 119.5 . . ?
C4 C6 H6 119.5 . . ?
C6 C7 C8 121.0(4) . . ?
C6 C7 H7 119.5 . . ?
C8 C7 H7 119.5 . . ?
C9 C8 C10 116.4(3) . . ?
C9 C8 C7 119.7(3) . . ?
C10 C8 C7 124.0(3) . . ?
N1 C9 C8 123.2(3) . . ?
N1 C9 C5 117.6(3) . . ?
C8 C9 C5 119.2(3) . . ?
C11 C10 C8 119.9(3) . . ?
C11 C10 H10 120.1 . . ?
C8 C10 H10 120.1 . . ?
C10 C11 C12 119.7(4) . . ?
C10 C11 H11 120.1 . . ?
C12 C11 H11 120.1 . . ?
N1 C12 C11 122.4(4) . . ?
N1 C12 H12 118.8 . . ?
C11 C12 H12 118.8 . . ?
C12 N1 C9 118.4(3) . . ?
C12 N1 Zn 128.9(3) . . ?
C9 N1 Zn 112.5(2) . . ?
C1 N2 C5 117.0(3) . . ?
C1 N2 Zn 129.6(3) . . ?
C5 N2 Zn 113.1(2) . . ?
S O1 Zn 91.95(13) . . ?
S O2 Zn 101.81(13) . . ?
S O3 Zn 109.33(14) . 2_556 ?
H4A O4 H4B 114(6) . . ?
H5A O5 H5B 107(6) . . ?
O3 Zn O2 148.50(11) 2_556 . ?
O3 Zn N2 98.56(12) 2_556 . ?
O2 Zn N2 111.14(12) . . ?
O3 Zn N1 99.04(11) 2_556 . ?
O2 Zn N1 96.54(10) . . ?
N2 Zn N1 79.44(11) . . ?
O3 Zn O1 98.76(11) 2_556 . ?
O2 Zn O1 65.94(10) . . ?
N2 Zn O1 101.63(11) . . ?
N1 Zn O1 161.79(11) . . ?
O3 Zn S 125.39(8) 2_556 . ?
O2 Zn S 32.62(7) . . ?
N2 Zn S 112.52(9) . . ?
N1 Zn S 129.16(8) . . ?
O1 Zn S 33.54(7) . . ?
O3 S O2 106.14(16) . . ?
O3 S O1 102.04(17) . . ?
O2 S O1 99.67(16) . . ?
O3 S Zn 107.05(11) . . ?
O2 S Zn 45.57(10) . . ?
O1 S Zn 54.50(11) . . ?

loop_
_geom_bond_atom_site_label_1
_geom_bond_atom_site_label_2
_geom_bond_distance
_geom_bond_site_symmetry_2
_geom_bond_publ_flag
C1 N2 1.341(5) . ?
C1 C2 1.391(6) . ?
C1 H1 0.9300 . ?
C2 C3 1.352(6) . ?
C2 H2 0.9300 . ?
C3 C4 1.412(6) . ?
C3 H3 0.9300 . ?
C4 C5 1.391(5) . ?
C4 C6 1.430(5) . ?
C5 N2 1.366(4) . ?
C5 C9 1.454(5) . ?
C6 C7 1.361(6) . ?
C6 H6 0.9300 . ?
C7 C8 1.423(5) . ?
C7 H7 0.9300 . ?
C8 C9 1.402(5) . ?
C8 C10 1.416(5) . ?
C9 N1 1.350(5) . ?
C10 C11 1.358(5) . ?
C10 H10 0.9300 . ?
C11 C12 1.388(5) . ?
C11 H11 0.9300 . ?
C12 N1 1.330(5) . ?
C12 H12 0.9300 . ?
N1 Zn 2.115(3) . ?
N2 Zn 2.094(3) . ?
O1 S 1.537(3) . ?
O1 Zn 2.265(3) . ?
O2 S 1.531(3) . ?
O2 Zn 2.028(3) . ?
O3 S 1.524(3) . ?
O3 Zn 2.010(3) 2_556 ?
O4 H4A 0.9499(11) . ?
O4 H4B 0.9500(11) . ?
O5 H5A 0.9499(11) . ?
O5 H5B 0.9499(11) . ?
Zn O3 2.010(3) 2_556 ?
Zn S 2.7802(10) . ?

loop_
_geom_hbond_atom_site_label_D
_geom_hbond_atom_site_label_H
_geom_hbond_atom_site_label_A
_geom_hbond_distance_DH
_geom_hbond_distance_HA
_geom_hbond_distance_DA
_geom_hbond_angle_DHA
_geom_hbond_site_symmetry_A
O4 H4B O5 0.9500(11) 1.831(6) 2.781(6) 179(6) 2_656
O5 H5A O5 0.9499(11) 2.25(7) 2.845(7) 120(6) 2_557
